data_7210123
loop_
_publ_author_name
'Xu, Guohai'
'Lv, Jianyi'
'Guo, Peng'
'Zhou, Zhonggao'
'Du, Ziyi'
'Xie, Yongrong'

_publ_section_title
;
 Two ligand-length-tunable interpenetrating coordination networks with
 stable Zn2 unit as three-connected uninode and supramolecular topologies
;
_journal_issue 22
_journal_name_full CrystEngComm
_journal_page_first 4473
_journal_paper_doi 10.1039/c3ce40117k
_journal_volume 15
_journal_year 2013
_chemical_formula_moiety 'C27 H26 N O9 Zn2'
_chemical_formula_sum 'C27 H26 N O9 Zn2'
_chemical_formula_weight 639.23
_chemical_melting_point ?
_chemical_name_systematic
;
?
;
_space_group_IT_number 15
_symmetry_cell_setting monoclinic
_symmetry_space_group_name_Hall '-C 2yc'
_symmetry_space_group_name_H-M 'C 1 2/c 1'
_atom_sites_solution_hydrogens geom
_atom_sites_solution_primary direct
_atom_sites_solution_secondary difmap
_audit_creation_method SHELXL-97
_cell_angle_alpha 90.00
_cell_angle_beta 130.711(1)
_cell_angle_gamma 90.00
_cell_formula_units_Z 8
_cell_length_a 29.662(1)
_cell_length_b 11.265(5)
_cell_length_c 21.545(2)
_cell_measurement_temperature 173(2)
_cell_measurement_theta_max 26.1
_cell_measurement_theta_min 1.9
_cell_volume 5457(2)
_computing_cell_refinement 'SAINT (Bruker, 1999)'
_computing_data_collection 'SMART (Bruker, 1997)'
_computing_data_reduction 'SAINT (Bruker, 1999)'
_computing_molecular_graphics 'SHELXTL-PLUS (Sheldrick, 1990)'
_computing_publication_material SHELXL-97
_computing_structure_refinement 'SHELXL-97 (Sheldrick, 1997)'
_computing_structure_solution 'SHELXS-97(Sheldrick, 1997)'
_diffrn_ambient_temperature 173(2)
_diffrn_measured_fraction_theta_full 0.999
_diffrn_measured_fraction_theta_max 0.999
_diffrn_measurement_device_type 'Bruker SMART APEX CCD'
_diffrn_measurement_method '\w scan'
_diffrn_radiation_monochromator graphite
_diffrn_radiation_source 'fine-focus sealed tube'
_diffrn_radiation_type MoK\a
_diffrn_radiation_wavelength 0.71073
_diffrn_reflns_av_R_equivalents 0.0262
_diffrn_reflns_av_sigmaI/netI 0.0282
_diffrn_reflns_limit_h_max 36
_diffrn_reflns_limit_h_min -36
_diffrn_reflns_limit_k_max 10
_diffrn_reflns_limit_k_min -13
_diffrn_reflns_limit_l_max 26
_diffrn_reflns_limit_l_min -20
_diffrn_reflns_number 14831
_diffrn_reflns_theta_full 26.07
_diffrn_reflns_theta_max 26.07
_diffrn_reflns_theta_min 1.90
_exptl_absorpt_coefficient_mu 1.812
_exptl_absorpt_correction_T_max 0.845
_exptl_absorpt_correction_T_min 0.688
_exptl_absorpt_correction_type multi-scan
_exptl_absorpt_process_details 'SADABS (Sheldrick, 1996)'
_exptl_crystal_colour colourless
_exptl_crystal_density_diffrn 1.556
_exptl_crystal_density_method 'not measured'
_exptl_crystal_description block
_exptl_crystal_F_000 2616
_exptl_crystal_size_max 0.22
_exptl_crystal_size_mid 0.16
_exptl_crystal_size_min 0.11
_refine_diff_density_max 0.590
_refine_diff_density_min -0.329
_refine_diff_density_rms 0.067
_refine_ls_extinction_method none
_refine_ls_goodness_of_fit_ref 1.034
_refine_ls_hydrogen_treatment mixed
_refine_ls_matrix_type full
_refine_ls_number_parameters 376
_refine_ls_number_reflns 5397
_refine_ls_number_restraints 2
_refine_ls_restrained_S_all 1.034
_refine_ls_R_factor_all 0.0415
_refine_ls_R_factor_gt 0.0328
_refine_ls_shift/su_max 0.001
_refine_ls_shift/su_mean 0.000
_refine_ls_structure_factor_coef Fsqd
_refine_ls_weighting_details 'calc w=1/[\s^2^(Fo^2^)+(0.0506P)^2^+8.2510P] where P=(Fo^2^+2Fc^2^)/3'
_refine_ls_weighting_scheme calc
_refine_ls_wR_factor_gt 0.0891
_refine_ls_wR_factor_ref 0.0939
_reflns_number_gt 4553
_reflns_number_total 5397
_reflns_threshold_expression >2sigma(I)
_cod_data_source_file c3ce40117k.txt
_cod_data_source_block compound2
_cod_depositor_comments
;
The following automatic conversions were performed:

'_chemical_melting_point' value 'not measured' was changed to '?' -
the value is undefined or not given.

'_symmetry_cell_setting' value
'Monoclinic' changed to 'monoclinic' according to
/home/saulius/struct/CIF-dictionaries/cif_core.dic dictionary named
'cif_core.dic' version 2.4.2 from 2011-04-26.

Automatic conversion script
Id: cif_fix_values 1891 2012-01-12 08:04:46Z andrius 
;
_cod_original_cell_volume 5456.9(5)
_cod_original_sg_symbol_Hall '-c 2yc'
_cod_original_sg_symbol_H-M C2/c
_cod_database_code 7210123

loop_
_symmetry_equiv_pos_as_xyz
'x, y, z'
'-x, y, -z+1/2'
'x+1/2, y+1/2, z'
'-x+1/2, y+1/2, -z+1/2'
'-x, -y, -z'
'x, -y, z-1/2'
'-x+1/2, -y+1/2, -z'
'x+1/2, -y+1/2, z-1/2'

loop_
_atom_site_label
_atom_site_type_symbol
_atom_site_fract_x
_atom_site_fract_y
_atom_site_fract_z
_atom_site_U_iso_or_equiv
_atom_site_adp_type
_atom_site_occupancy
_atom_site_symmetry_multiplicity
_atom_site_calc_flag
_atom_site_refinement_flags
_atom_site_disorder_assembly
_atom_site_disorder_group
C1 C 0.70115(11) 0.0138(2) 0.53600(15) 0.0296(6) Uani 1 1 d . . .
C2 C 0.64095(11) 0.0087(2) 0.45167(15) 0.0281(6) Uani 1 1 d . . .
C3 C 0.60618(11) 0.1100(3) 0.41726(16) 0.0310(6) Uani 1 1 d . . .
H3 H 0.6198 0.1803 0.4471 0.037 Uiso 1 1 calc R . .
C4 C 0.55121(11) 0.1075(3) 0.33867(16) 0.0312(6) Uani 1 1 d . . .
H4 H 0.5285 0.1764 0.3163 0.037 Uiso 1 1 calc R . .
C5 C 0.52943(11) 0.0030(2) 0.29260(15) 0.0279(6) Uani 1 1 d . . .
C6 C 0.56451(12) -0.0993(2) 0.32825(16) 0.0306(6) Uani 1 1 d . . .
H6 H 0.5505 -0.1702 0.2991 0.037 Uiso 1 1 calc R . .
C7 C 0.61993(12) -0.0968(2) 0.40654(16) 0.0305(6) Uani 1 1 d . . .
H7 H 0.6430 -0.1652 0.4289 0.037 Uiso 1 1 calc R . .
C8 C 0.85681(14) 0.0000(3) 0.55152(18) 0.0397(7) Uani 1 1 d . . .
C9 C 0.89856(14) -0.0003(3) 0.53486(19) 0.0397(7) Uani 1 1 d . . .
C10 C 0.8948(2) 0.0801(4) 0.4852(3) 0.0866(17) Uani 1 1 d . . .
H10 H 0.8648 0.1370 0.4593 0.104 Uiso 1 1 calc R . .
C11 C 0.9346(2) 0.0795(4) 0.4718(3) 0.0856(17) Uani 1 1 d . . .
H11 H 0.9306 0.1364 0.4372 0.103 Uiso 1 1 calc R A .
C12 C 0.97892(14) -0.0002(3) 0.50706(19) 0.0400(7) Uani 1 1 d . . .
C13 C 0.9909(3) -0.0537(7) 0.5775(5) 0.0406(16) Uani 0.50 1 d P A 1
H13 H 1.0279 -0.0888 0.6168 0.049 Uiso 0.50 1 calc PR A 1
C14 C 0.9507(4) -0.0555(7) 0.5897(5) 0.0414(17) Uani 0.50 1 d P A 1
H14 H 0.9595 -0.0940 0.6347 0.050 Uiso 0.50 1 calc PR A 1
C13' C 0.9758(3) -0.1015(6) 0.5400(5) 0.0381(15) Uani 0.50 1 d P A 2
H13' H 0.9988 -0.1679 0.5517 0.046 Uiso 0.50 1 calc PR A 2
C14' C 0.9367(4) -0.1002(7) 0.5551(5) 0.0380(16) Uani 0.50 1 d P A 2
H14' H 0.9350 -0.1665 0.5793 0.046 Uiso 0.50 1 calc PR A 2
C15 C 0.85037(12) -0.2346(2) 0.75836(16) 0.0296(6) Uani 1 1 d . A .
C16 C 0.89374(11) -0.3148(2) 0.82940(15) 0.0259(5) Uani 1 1 d . . .
C17 C 0.94683(13) -0.3454(3) 0.84820(17) 0.0368(7) Uani 1 1 d . . .
H17 H 0.9546 -0.3173 0.8154 0.044 Uiso 1 1 calc R . .
C18 C 0.98792(13) -0.4161(3) 0.91405(17) 0.0372(7) Uani 1 1 d . . .
H18 H 1.0231 -0.4350 0.9252 0.045 Uiso 1 1 calc R . .
C19 C 0.97798(11) -0.4606(2) 0.96486(14) 0.0239(5) Uani 1 1 d . . .
C20 C 0.92517(14) -0.4281(2) 0.94575(18) 0.0361(6) Uani 1 1 d . . .
H20 H 0.9173 -0.4555 0.9786 0.043 Uiso 1 1 calc R . .
C21 C 0.88375(13) -0.3566(3) 0.87968(18) 0.0357(6) Uani 1 1 d . . .
H21 H 0.8489 -0.3364 0.8690 0.043 Uiso 1 1 calc R . .
C22 C 0.90160(14) 0.1279(3) 0.7470(2) 0.0558(9) Uani 1 1 d . A .
H22A H 0.9018 0.1736 0.7090 0.067 Uiso 1 1 calc R . .
H22B H 0.9329 0.0688 0.7725 0.067 Uiso 1 1 calc R . .
C23 C 0.91258(14) 0.2085(4) 0.8112(2) 0.0589(10) Uani 1 1 d . . .
H23A H 0.9221 0.1612 0.8560 0.071 Uiso 1 1 calc R . .
H23B H 0.9464 0.2593 0.8327 0.071 Uiso 1 1 calc R . .
C24 C 0.82245(16) 0.1967(4) 0.8399(2) 0.0682(12) Uani 1 1 d . A .
H24A H 0.8489 0.1288 0.8620 0.082 Uiso 1 1 calc R . .
H24B H 0.8135 0.2133 0.8750 0.082 Uiso 1 1 calc R . .
C25 C 0.85225(17) 0.3040(4) 0.8370(2) 0.0665(12) Uani 1 1 d . . .
H25A H 0.8278 0.3740 0.8210 0.080 Uiso 1 1 calc R . .
H25B H 0.8905 0.3181 0.8908 0.080 Uiso 1 1 calc R . .
C26 C 0.7989(2) 0.4358(3) 0.6758(3) 0.0896(16) Uani 1 1 d . A .
H26A H 0.7842 0.4687 0.7013 0.108 Uiso 1 1 calc R . .
H26B H 0.7984 0.4978 0.6441 0.108 Uiso 1 1 calc R . .
C27 C 0.8600(2) 0.3899(3) 0.7389(3) 0.0719(12) Uani 1 1 d . . .
H27A H 0.8772 0.3726 0.7140 0.086 Uiso 1 1 calc R . .
H27B H 0.8844 0.4501 0.7805 0.086 Uiso 1 1 calc R . .
N1 N 0.86040(12) 0.2817(2) 0.77738(17) 0.0472(7) Uani 1 1 d . . .
O1 O 0.71079(8) 0.10179(18) 0.57933(11) 0.0367(5) Uani 1 1 d . . .
O2 O 0.73648(8) -0.06897(17) 0.55601(12) 0.0379(5) Uani 1 1 d . . .
O3 O 0.81795(12) 0.0782(2) 0.52170(16) 0.0626(7) Uani 1 1 d . . .
O4 O 0.86442(10) -0.08159(18) 0.59804(13) 0.0413(5) Uani 1 1 d . . .
O5 O 0.86405(9) -0.20277(18) 0.71662(12) 0.0386(5) Uani 1 1 d . . .
O6 O 0.80471(10) -0.2014(2) 0.74504(15) 0.0524(6) Uani 1 1 d . . .
O7 O 0.84616(8) 0.07164(17) 0.70459(13) 0.0375(5) Uani 1 1 d . . .
O8 O 0.76214(14) 0.3375(2) 0.62352(18) 0.0740(9) Uani 1 1 d D . .
O9 O 0.76857(10) 0.1711(2) 0.75832(13) 0.0485(6) Uani 1 1 d D . .
Zn1 Zn 0.783759(13) 0.17651(3) 0.678277(18) 0.02836(10) Uani 1 1 d . A .
Zn2 Zn 0.823195(13) -0.07066(3) 0.640414(18) 0.02897(10) Uani 1 1 d . A .
H01 H 0.7309(11) 0.354(3) 0.5694(12) 0.043 Uiso 1 1 d D . .
H02 H 0.7402(12) 0.224(2) 0.749(2) 0.043 Uiso 1 1 d D . .

loop_
_atom_site_aniso_label
_atom_site_aniso_U_11
_atom_site_aniso_U_22
_atom_site_aniso_U_33
_atom_site_aniso_U_23
_atom_site_aniso_U_13
_atom_site_aniso_U_12
C1 0.0243(13) 0.0381(15) 0.0227(13) 0.0014(11) 0.0137(11) 0.0005(11)
C2 0.0227(12) 0.0391(15) 0.0206(12) -0.0011(11) 0.0133(11) 0.0017(11)
C3 0.0269(13) 0.0350(14) 0.0267(13) -0.0037(11) 0.0156(12) -0.0016(11)
C4 0.0251(13) 0.0369(15) 0.0269(13) 0.0017(11) 0.0150(12) 0.0033(11)
C5 0.0206(12) 0.0418(15) 0.0214(13) -0.0012(11) 0.0138(12) -0.0007(11)
C6 0.0298(14) 0.0352(15) 0.0231(13) -0.0034(11) 0.0157(12) -0.0014(11)
C7 0.0267(13) 0.0365(15) 0.0250(13) 0.0009(11) 0.0154(12) 0.0052(11)
C8 0.0502(18) 0.0375(16) 0.0382(16) 0.0137(13) 0.0318(15) 0.0119(14)
C9 0.0481(17) 0.0358(16) 0.0399(16) 0.0125(13) 0.0308(15) 0.0080(13)
C10 0.131(4) 0.084(3) 0.115(4) 0.074(3) 0.111(4) 0.078(3)
C11 0.137(4) 0.077(3) 0.116(4) 0.071(3) 0.115(4) 0.072(3)
C12 0.0462(17) 0.0340(16) 0.0451(17) 0.0130(13) 0.0321(15) 0.0055(13)
C13 0.047(4) 0.043(4) 0.042(4) 0.018(3) 0.033(4) 0.020(3)
C14 0.049(5) 0.043(5) 0.043(4) 0.019(3) 0.035(4) 0.014(3)
C13' 0.045(4) 0.035(4) 0.046(4) 0.016(3) 0.035(4) 0.015(3)
C14' 0.050(4) 0.032(4) 0.043(4) 0.014(3) 0.036(4) 0.007(3)
C15 0.0323(14) 0.0248(13) 0.0284(13) 0.0006(11) 0.0184(12) -0.0016(11)
C16 0.0288(13) 0.0225(12) 0.0215(12) 0.0001(10) 0.0143(11) -0.0021(10)
C17 0.0373(15) 0.0510(17) 0.0289(14) 0.0117(13) 0.0246(14) 0.0056(13)
C18 0.0296(14) 0.0558(19) 0.0303(14) 0.0135(13) 0.0214(13) 0.0084(13)
C19 0.0294(13) 0.0221(12) 0.0207(12) -0.0008(10) 0.0165(11) -0.0024(10)
C20 0.0484(17) 0.0365(15) 0.0427(16) 0.0159(13) 0.0382(15) 0.0108(13)
C21 0.0394(16) 0.0363(15) 0.0434(16) 0.0141(13) 0.0324(15) 0.0103(12)
C22 0.0322(16) 0.058(2) 0.067(2) -0.0174(18) 0.0276(18) -0.0062(15)
C23 0.0275(16) 0.071(2) 0.062(2) -0.0239(19) 0.0220(17) -0.0151(16)
C24 0.0399(19) 0.125(4) 0.0275(17) -0.007(2) 0.0165(16) -0.009(2)
C25 0.0425(19) 0.100(3) 0.044(2) -0.036(2) 0.0223(18) -0.020(2)
C26 0.107(4) 0.032(2) 0.103(4) 0.000(2) 0.057(3) -0.010(2)
C27 0.076(3) 0.044(2) 0.098(3) -0.020(2) 0.058(3) -0.026(2)
N1 0.0378(14) 0.0472(16) 0.0512(16) -0.0183(13) 0.0266(14) -0.0107(12)
O1 0.0244(9) 0.0483(12) 0.0236(9) -0.0069(9) 0.0096(8) 0.0040(8)
O2 0.0240(10) 0.0370(11) 0.0304(10) -0.0008(8) 0.0080(9) 0.0057(8)
O3 0.0845(19) 0.0625(16) 0.0701(17) 0.0381(13) 0.0633(16) 0.0421(14)
O4 0.0478(12) 0.0430(12) 0.0447(12) 0.0173(10) 0.0353(11) 0.0120(10)
O5 0.0423(11) 0.0455(12) 0.0309(10) 0.0171(9) 0.0251(10) 0.0138(9)
O6 0.0488(13) 0.0576(14) 0.0635(15) 0.0338(12) 0.0422(13) 0.0236(11)
O7 0.0233(9) 0.0363(11) 0.0422(11) -0.0076(9) 0.0167(9) -0.0009(8)
O8 0.077(2) 0.0403(14) 0.0563(17) 0.0126(12) 0.0219(15) 0.0020(13)
O9 0.0337(12) 0.0762(17) 0.0319(11) -0.0068(11) 0.0197(10) -0.0050(11)
Zn1 0.02530(17) 0.02872(17) 0.02527(17) -0.00259(12) 0.01394(14) 0.00035(12)
Zn2 0.02530(17) 0.02988(17) 0.02643(17) 0.00520(12) 0.01454(14) 0.00765(12)

loop_
_atom_type_symbol
_atom_type_description
_atom_type_scat_dispersion_real
_atom_type_scat_dispersion_imag
_atom_type_scat_source
C C 0.0033 0.0016 'International Tables Vol C Tables 4.2.6.8 and 6.1.1.4'
H H 0.0000 0.0000 'International Tables Vol C Tables 4.2.6.8 and 6.1.1.4'
N N 0.0061 0.0033 'International Tables Vol C Tables 4.2.6.8 and 6.1.1.4'
O O 0.0106 0.0060 'International Tables Vol C Tables 4.2.6.8 and 6.1.1.4'
Zn Zn 0.2839 1.4301 'International Tables Vol C Tables 4.2.6.8 and 6.1.1.4'

loop_
_geom_angle_atom_site_label_1
_geom_angle_atom_site_label_2
_geom_angle_atom_site_label_3
_geom_angle
_geom_angle_site_symmetry_3
O2 C1 O1 126.6(2) .
O2 C1 C2 117.1(2) .
O1 C1 C2 116.2(2) .
C3 C2 C7 119.3(2) .
C3 C2 C1 119.9(2) .
C7 C2 C1 120.8(2) .
C2 C3 C4 120.6(3) .
C2 C3 H3 119.7 .
C4 C3 H3 119.7 .
C3 C4 C5 121.0(3) .
C3 C4 H4 119.5 .
C5 C4 H4 119.5 .
C4 C5 C6 118.1(2) .
C4 C5 C5 120.03(16) 2_655
C6 C5 C5 121.91(16) 2_655
C7 C6 C5 121.1(3) .
C7 C6 H6 119.4 .
C5 C6 H6 119.4 .
C6 C7 C2 120.0(2) .
C6 C7 H7 120.0 .
C2 C7 H7 120.0 .
O3 C8 O4 123.3(3) .
O3 C8 C9 120.7(3) .
O4 C8 C9 116.1(3) .
C14 C9 C10 117.5(4) .
C14 C9 C14' 31.3(4) .
C10 C9 C14' 113.9(4) .
C14 C9 C8 116.7(4) .
C10 C9 C8 122.3(3) .
C14' C9 C8 122.4(4) .
C9 C10 C11 121.3(3) .
C9 C10 H10 119.3 .
C11 C10 H10 119.3 .
C12 C11 C10 122.5(3) .
C12 C11 H11 118.7 .
C10 C11 H11 118.7 .
C11 C12 C13' 118.3(4) .
C11 C12 C13 110.6(4) .
C13' C12 C13 33.6(3) .
C11 C12 C12 122.1(3) 5_756
C13' C12 C12 117.5(4) 5_756
C13 C12 C12 124.1(4) 5_756
C14 C13 C12 123.8(6) .
C14 C13 H13 118.1 .
C12 C13 H13 118.1 .
C9 C14 C13 118.0(6) .
C9 C14 H14 121.0 .
C13 C14 H14 121.0 .
C12 C13' C14' 117.2(6) .
C12 C13' H13' 121.4 .
C14' C13' H13' 121.4 .
C13' C14' C9 122.9(6) .
C13' C14' H14' 118.6 .
C9 C14' H14' 118.6 .
O6 C15 O5 124.1(3) .
O6 C15 C16 119.8(2) .
O5 C15 C16 116.1(2) .
C21 C16 C17 118.0(2) .
C21 C16 C15 121.8(2) .
C17 C16 C15 120.1(2) .
C18 C17 C16 121.3(3) .
C18 C17 H17 119.3 .
C16 C17 H17 119.3 .
C17 C18 C19 121.3(3) .
C17 C18 H18 119.4 .
C19 C18 H18 119.4 .
C20 C19 C18 116.6(2) .
C20 C19 C19 122.2(3) 5_747
C18 C19 C19 121.2(3) 5_747
C21 C20 C19 122.3(2) .
C21 C20 H20 118.8 .
C19 C20 H20 118.8 .
C16 C21 C20 120.5(3) .
C16 C21 H21 119.8 .
C20 C21 H21 119.8 .
O7 C22 C23 109.2(3) .
O7 C22 H22A 109.8 .
C23 C22 H22A 109.8 .
O7 C22 H22B 109.8 .
C23 C22 H22B 109.8 .
H22A C22 H22B 108.3 .
N1 C23 C22 111.0(3) .
N1 C23 H23A 109.4 .
C22 C23 H23A 109.4 .
N1 C23 H23B 109.4 .
C22 C23 H23B 109.4 .
H23A C23 H23B 108.0 .
O9 C24 C25 108.8(3) .
O9 C24 H24A 109.9 .
C25 C24 H24A 109.9 .
O9 C24 H24B 109.9 .
C25 C24 H24B 109.9 .
H24A C24 H24B 108.3 .
N1 C25 C24 109.2(3) .
N1 C25 H25A 109.8 .
C24 C25 H25A 109.8 .
N1 C25 H25B 109.8 .
C24 C25 H25B 109.8 .
H25A C25 H25B 108.3 .
O8 C26 C27 107.3(3) .
O8 C26 H26A 110.2 .
C27 C26 H26A 110.2 .
O8 C26 H26B 110.2 .
C27 C26 H26B 110.2 .
H26A C26 H26B 108.5 .
N1 C27 C26 111.2(3) .
N1 C27 H27A 109.4 .
C26 C27 H27A 109.4 .
N1 C27 H27B 109.4 .
C26 C27 H27B 109.4 .
H27A C27 H27B 108.0 .
C23 N1 C27 111.4(3) .
C23 N1 C25 112.6(3) .
C27 N1 C25 113.9(3) .
C23 N1 Zn1 105.59(19) .
C27 N1 Zn1 106.1(2) .
C25 N1 Zn1 106.6(2) .
C1 O1 Zn1 133.85(17) .
C1 O2 Zn2 128.78(18) .
C8 O4 Zn2 118.82(19) .
C15 O5 Zn2 120.56(18) .
C22 O7 Zn2 123.80(19) .
C22 O7 Zn1 113.78(19) .
Zn2 O7 Zn1 118.21(9) .
C26 O8 Zn1 116.2(2) .
C26 O8 H01 117(2) .
Zn1 O8 H01 127(2) .
C24 O9 Zn1 110.1(2) .
C24 O9 H02 106(2) .
Zn1 O9 H02 117(2) .
O7 Zn1 O1 102.71(8) .
O7 Zn1 O8 126.41(12) .
O1 Zn1 O8 92.58(10) .
O7 Zn1 O9 115.30(9) .
O1 Zn1 O9 101.99(8) .
O8 Zn1 O9 110.91(12) .
O7 Zn1 N1 81.90(9) .
O1 Zn1 N1 171.98(10) .
O8 Zn1 N1 79.42(11) .
O9 Zn1 N1 81.58(10) .
O7 Zn2 O5 107.26(9) .
O7 Zn2 O4 110.63(9) .
O5 Zn2 O4 96.38(8) .
O7 Zn2 O2 107.10(8) .
O5 Zn2 O2 120.66(9) .
O4 Zn2 O2 114.31(9) .

loop_
_geom_bond_atom_site_label_1
_geom_bond_atom_site_label_2
_geom_bond_distance
_geom_bond_site_symmetry_2
C1 O2 1.251(3) .
C1 O1 1.260(3) .
C1 C2 1.504(3) .
C2 C3 1.385(4) .
C2 C7 1.398(4) .
C3 C4 1.387(4) .
C3 H3 0.9300 .
C4 C5 1.398(4) .
C4 H4 0.9300 .
C5 C6 1.399(4) .
C5 C5 1.496(5) 2_655
C6 C7 1.390(4) .
C6 H6 0.9300 .
C7 H7 0.9300 .
C8 O3 1.245(4) .
C8 O4 1.267(3) .
C8 C9 1.497(4) .
C9 C14 1.338(8) .
C9 C10 1.350(4) .
C9 C14' 1.446(8) .
C10 C11 1.386(5) .
C10 H10 0.9300 .
C11 C12 1.345(5) .
C11 H11 0.9300 .
C12 C13' 1.378(7) .
C12 C13 1.444(7) .
C12 C12 1.467(6) 5_756
C13 C14 1.379(11) .
C13 H13 0.9300 .
C14 H14 0.9300 .
C13' C14' 1.396(10) .
C13' H13' 0.9300 .
C14' H14' 0.9300 .
C15 O6 1.245(3) .
C15 O5 1.257(3) .
C15 C16 1.498(4) .
C16 C21 1.379(4) .
C16 C17 1.389(4) .
C17 C18 1.370(4) .
C17 H17 0.9300 .
C18 C19 1.399(4) .
C18 H18 0.9300 .
C19 C20 1.384(4) .
C19 C19 1.486(5) 5_747
C20 C21 1.380(4) .
C20 H20 0.9300 .
C21 H21 0.9300 .
C22 O7 1.408(4) .
C22 C23 1.503(5) .
C22 H22A 0.9700 .
C22 H22B 0.9700 .
C23 N1 1.461(4) .
C23 H23A 0.9700 .
C23 H23B 0.9700 .
C24 O9 1.436(4) .
C24 C25 1.522(6) .
C24 H24A 0.9700 .
C24 H24B 0.9700 .
C25 N1 1.475(5) .
C25 H25A 0.9700 .
C25 H25B 0.9700 .
C26 O8 1.443(5) .
C26 C27 1.480(6) .
C26 H26A 0.9700 .
C26 H26B 0.9700 .
C27 N1 1.469(5) .
C27 H27A 0.9700 .
C27 H27B 0.9700 .
N1 Zn1 2.191(3) .
O1 Zn1 1.9797(19) .
O2 Zn2 1.9549(19) .
O4 Zn2 1.949(2) .
O5 Zn2 1.9450(19) .
O7 Zn2 1.9279(19) .
O7 Zn1 1.9426(19) .
O8 Zn1 2.026(2) .
O8 H01 0.919(18) .
O9 Zn1 2.048(2) .
O9 H02 0.936(18) .

loop_
_geom_hbond_atom_site_label_D
_geom_hbond_atom_site_label_H
_geom_hbond_atom_site_label_A
_geom_hbond_distance_DH
_geom_hbond_distance_HA
_geom_hbond_distance_DA
_geom_hbond_angle_DHA
_geom_hbond_site_symmetry_A
O8 H01 O3 0.919(18) 1.68(2) 2.577(4) 164(3) 7_656
O9 H02 O6 0.936(18) 1.65(2) 2.566(3) 164(3) 4_656

loop_
_geom_torsion_atom_site_label_1
_geom_torsion_atom_site_label_2
_geom_torsion_atom_site_label_3
_geom_torsion_atom_site_label_4
_geom_torsion
_geom_torsion_site_symmetry_1
_geom_torsion_site_symmetry_4
O2 C1 C2 C3 -162.4(3) . .
O1 C1 C2 C3 17.5(4) . .
O2 C1 C2 C7 16.3(4) . .
O1 C1 C2 C7 -163.9(2) . .
C7 C2 C3 C4 -0.4(4) . .
C1 C2 C3 C4 178.3(2) . .
C2 C3 C4 C5 0.4(4) . .
C3 C4 C5 C6 0.4(4) . .
C3 C4 C5 C5 -178.8(3) . 2_655
C4 C5 C6 C7 -1.3(4) . .
C5 C5 C6 C7 178.0(3) 2_655 .
C5 C6 C7 C2 1.3(4) . .
C3 C2 C7 C6 -0.4(4) . .
C1 C2 C7 C6 -179.1(2) . .
O3 C8 C9 C14 156.1(5) . .
O4 C8 C9 C14 -22.7(6) . .
O3 C8 C9 C10 -2.5(6) . .
O4 C8 C9 C10 178.7(4) . .
O3 C8 C9 C14' -168.3(5) . .
O4 C8 C9 C14' 12.9(6) . .
C14 C9 C10 C11 20.3(8) . .
C14' C9 C10 C11 -14.4(8) . .
C8 C9 C10 C11 178.7(4) . .
C9 C10 C11 C12 0.1(9) . .
C10 C11 C12 C13' 16.9(8) . .
C10 C11 C12 C13 -19.2(8) . .
C10 C11 C12 C12 -179.7(5) . 5_756
C11 C12 C13 C14 21.2(10) . .
C13' C12 C13 C14 -89.4(12) . .
C12 C12 C13 C14 -178.9(7) 5_756 .
C10 C9 C14 C13 -18.1(10) . .
C14' C9 C14 C13 73.3(10) . .
C8 C9 C14 C13 -177.7(6) . .
C12 C13 C14 C9 -2.9(12) . .
C11 C12 C13' C14' -17.3(9) . .
C13 C12 C13' C14' 67.6(9) . .
C12 C12 C13' C14' 178.5(6) 5_756 .
C12 C13' C14' C9 2.5(12) . .
C14 C9 C14' C13' -90.9(12) . .
C10 C9 C14' C13' 13.2(10) . .
C8 C9 C14' C13' -179.9(6) . .
O6 C15 C16 C21 2.1(4) . .
O5 C15 C16 C21 -179.6(3) . .
O6 C15 C16 C17 -175.4(3) . .
O5 C15 C16 C17 2.9(4) . .
C21 C16 C17 C18 0.8(4) . .
C15 C16 C17 C18 178.3(3) . .
C16 C17 C18 C19 0.1(5) . .
C17 C18 C19 C20 -0.8(4) . .
C17 C18 C19 C19 178.6(3) . 5_747
C18 C19 C20 C21 0.6(4) . .
C19 C19 C20 C21 -178.8(3) 5_747 .
C17 C16 C21 C20 -1.0(4) . .
C15 C16 C21 C20 -178.5(3) . .
C19 C20 C21 C16 0.3(5) . .
O7 C22 C23 N1 -47.4(4) . .
O9 C24 C25 N1 -54.3(4) . .
O8 C26 C27 N1 -49.3(5) . .
C22 C23 N1 C27 -85.6(4) . .
C22 C23 N1 C25 145.1(3) . .
C22 C23 N1 Zn1 29.2(4) . .
C26 C27 N1 C23 155.2(4) . .
C26 C27 N1 C25 -76.1(4) . .
C26 C27 N1 Zn1 40.8(4) . .
C24 C25 N1 C23 -80.7(4) . .
C24 C25 N1 C27 151.3(3) . .
C24 C25 N1 Zn1 34.6(4) . .
O2 C1 O1 Zn1 18.2(5) . .
C2 C1 O1 Zn1 -161.62(19) . .
O1 C1 O2 Zn2 -21.9(4) . .
C2 C1 O2 Zn2 157.97(18) . .
O3 C8 O4 Zn2 -10.7(4) . .
C9 C8 O4 Zn2 168.1(2) . .
O6 C15 O5 Zn2 13.2(4) . .
C16 C15 O5 Zn2 -164.98(17) . .
C23 C22 O7 Zn2 -161.2(2) . .
C23 C22 O7 Zn1 42.4(4) . .
C27 C26 O8 Zn1 33.7(5) . .
C25 C24 O9 Zn1 45.7(4) . .
C22 O7 Zn1 O1 153.0(2) . .
Zn2 O7 Zn1 O1 -4.84(14) . .
C22 O7 Zn1 O8 50.1(3) . .
Zn2 O7 Zn1 O8 -107.77(14) . .
C22 O7 Zn1 O9 -97.0(2) . .
Zn2 O7 Zn1 O9 105.17(13) . .
C22 O7 Zn1 N1 -20.3(2) . .
Zn2 O7 Zn1 N1 -178.17(14) . .
C1 O1 Zn1 O7 -3.7(3) . .
C1 O1 Zn1 O8 124.6(3) . .
C1 O1 Zn1 O9 -123.4(3) . .
C1 O1 Zn1 N1 120.8(6) . .
C26 O8 Zn1 O7 -80.9(4) . .
C26 O8 Zn1 O1 171.2(3) . .
C26 O8 Zn1 O9 67.3(4) . .
C26 O8 Zn1 N1 -9.3(3) . .
C24 O9 Zn1 O7 56.4(3) . .
C24 O9 Zn1 O1 166.8(3) . .
C24 O9 Zn1 O8 -95.7(3) . .
C24 O9 Zn1 N1 -20.5(3) . .
C23 N1 Zn1 O7 -5.9(2) . .
C27 N1 Zn1 O7 112.4(2) . .
C25 N1 Zn1 O7 -125.8(3) . .
C23 N1 Zn1 O1 -131.7(6) . .
C27 N1 Zn1 O1 -13.3(8) . .
C25 N1 Zn1 O1 108.4(7) . .
C23 N1 Zn1 O8 -135.5(3) . .
C27 N1 Zn1 O8 -17.1(2) . .
C25 N1 Zn1 O8 104.6(3) . .
C23 N1 Zn1 O9 111.3(2) . .
C27 N1 Zn1 O9 -130.3(2) . .
C25 N1 Zn1 O9 -8.6(2) . .
C22 O7 Zn2 O5 76.2(3) . .
Zn1 O7 Zn2 O5 -128.32(12) . .
C22 O7 Zn2 O4 -27.8(3) . .
Zn1 O7 Zn2 O4 127.71(11) . .
C22 O7 Zn2 O2 -152.9(3) . .
Zn1 O7 Zn2 O2 2.55(14) . .
C15 O5 Zn2 O7 68.7(2) . .
C15 O5 Zn2 O4 -177.3(2) . .
C15 O5 Zn2 O2 -54.1(2) . .
C8 O4 Zn2 O7 -60.1(2) . .
C8 O4 Zn2 O5 -171.3(2) . .
C8 O4 Zn2 O2 60.9(2) . .
C1 O2 Zn2 O7 10.7(3) . .
C1 O2 Zn2 O5 133.6(2) . .
C1 O2 Zn2 O4 -112.2(2) . .
